data_4028774
loop_
_publ_author_name
'Pradeep Kumar'
'Vishwajeet Jha'
'Rajesh Gonnade'

_publ_section_title
;
 Proline-Catalyzed Asymmetric Synthesis of syn- and anti-1,3-Diamines
;
_journal_name_full 'Journal of Organic Chemistry'
_journal_page_first 11756
_journal_page_last 11764
_journal_paper_doi 10.1021/jo401722e
_journal_volume 78
_journal_year 2013
_chemical_absolute_configuration rmad
_chemical_formula_moiety 'C19 H26 N2 O4 S2'
_chemical_formula_sum 'C19 H26 N2 O4 S2'
_chemical_formula_weight 410.54
_chemical_name_systematic
; 
 ? 
;
_space_group_IT_number 92
_symmetry_cell_setting tetragonal
_symmetry_space_group_name_Hall 'P 4abw 2nw'
_symmetry_space_group_name_H-M 'P 41 21 2'
_atom_sites_solution_hydrogens geom
_atom_sites_solution_primary direct
_atom_sites_solution_secondary difmap
_audit_creation_method SHELXL-97
_cell_angle_alpha 90.00
_cell_angle_beta 90.00
_cell_angle_gamma 90.00
_cell_formula_units_Z 4
_cell_length_a 10.666(10)
_cell_length_b 10.666(10)
_cell_length_c 18.087(17)
_cell_measurement_reflns_used 6451
_cell_measurement_temperature 293(2)
_cell_measurement_theta_max 26.43
_cell_measurement_theta_min 2.69
_cell_volume 2058(3)
_computing_cell_refinement 'APEX2(BRUKER, 2006)'
_computing_data_collection 'APEX2(BRUKER, 2006)'
_computing_data_reduction 'APEX2(BRUKER, 2006)'
_computing_molecular_graphics SHELXTL
_computing_publication_material SHELXTL
_computing_structure_refinement 'SHELXL-97 (Sheldrick, 2008)'
_computing_structure_solution 'SHELXS-97 (Sheldrick, 2008)'
_diffrn_ambient_temperature 293(2)
_diffrn_measured_fraction_theta_full 0.996
_diffrn_measured_fraction_theta_max 0.996
_diffrn_measurement_device_type 'CCD AREA DETECTOR'
_diffrn_measurement_method 'OMEGA AND PHI SCAN'
_diffrn_radiation_monochromator graphite
_diffrn_radiation_source 'fine-focus sealed tube'
_diffrn_radiation_type MoK\a
_diffrn_radiation_wavelength 0.71073
_diffrn_reflns_av_R_equivalents 0.0499
_diffrn_reflns_av_sigmaI/netI 0.0251
_diffrn_reflns_limit_h_max 13
_diffrn_reflns_limit_h_min -13
_diffrn_reflns_limit_k_max 13
_diffrn_reflns_limit_k_min -13
_diffrn_reflns_limit_l_max 22
_diffrn_reflns_limit_l_min -22
_diffrn_reflns_number 18655
_diffrn_reflns_theta_full 26.88
_diffrn_reflns_theta_max 26.88
_diffrn_reflns_theta_min 2.22
_exptl_absorpt_coefficient_mu 0.285
_exptl_absorpt_correction_T_max 0.9531
_exptl_absorpt_correction_T_min 0.8871
_exptl_absorpt_correction_type multi-scan
_exptl_absorpt_process_details 'SADABS (BRUKER, 2006)'
_exptl_crystal_colour COLOURLESS
_exptl_crystal_density_diffrn 1.325
_exptl_crystal_description PLATE
_exptl_crystal_F_000 872
_exptl_crystal_size_max 0.43
_exptl_crystal_size_mid 0.35
_exptl_crystal_size_min 0.17
_refine_diff_density_max 0.237
_refine_diff_density_min -0.322
_refine_diff_density_rms 0.041
_refine_ls_abs_structure_details 'Flack H D (1983), Acta Cryst. A39, 876-881'
_refine_ls_abs_structure_Flack 0.12(11)
_refine_ls_extinction_method none
_refine_ls_goodness_of_fit_ref 1.048
_refine_ls_hydrogen_treatment constr
_refine_ls_matrix_type full
_refine_ls_number_parameters 126
_refine_ls_number_reflns 2208
_refine_ls_number_restraints 0
_refine_ls_restrained_S_all 1.048
_refine_ls_R_factor_all 0.0418
_refine_ls_R_factor_gt 0.0359
_refine_ls_shift/su_max 0.000
_refine_ls_shift/su_mean 0.000
_refine_ls_structure_factor_coef Fsqd
_refine_ls_weighting_details 'calc w=1/[\s^2^(Fo^2^)+(0.0506P)^2^+0.4823P] where P=(Fo^2^+2Fc^2^)/3'
_refine_ls_weighting_scheme calc
_refine_ls_wR_factor_gt 0.0932
_refine_ls_wR_factor_ref 0.0978
_reflns_number_gt 1996
_reflns_number_total 2208
_reflns_threshold_expression >2sigma(I)
_cod_data_source_file jo401722e_si_002.cif
_cod_data_source_block rahul2_2
_cod_database_code 4028774

loop_
_symmetry_equiv_pos_as_xyz
'x, y, z'
'-y+1/2, x+1/2, z+1/4'
'-x, -y, z+1/2'
'y+1/2, -x+1/2, z+3/4'
'x+1/2, -y+1/2, -z+3/4'
'y, x, -z'
'-x+1/2, y+1/2, -z+1/4'
'-y, -x, -z+1/2'

loop_
_atom_site_label
_atom_site_type_symbol
_atom_site_fract_x
_atom_site_fract_y
_atom_site_fract_z
_atom_site_U_iso_or_equiv
_atom_site_adp_type
_atom_site_occupancy
_atom_site_symmetry_multiplicity
_atom_site_calc_flag
_atom_site_refinement_flags
S1 S 0.28710(5) 0.20706(6) 0.13506(3) 0.04831(17) Uani 1 1 d .
O1 O 0.27625(18) 0.32105(16) 0.09486(9) 0.0667(5) Uani 1 1 d .
O2 O 0.40671(15) 0.1501(2) 0.14536(10) 0.0716(6) Uani 1 1 d .
N1 N 0.20346(16) 0.10252(16) 0.09393(9) 0.0438(4) Uani 1 1 d .
H1N H 0.2346 0.0291 0.0870 0.053 Uiso 1 1 d R
C1 C -0.0203(2) 0.0998(2) 0.12942(13) 0.0553(5) Uani 1 1 d .
H1A H -0.0121 0.0140 0.1447 0.083 Uiso 1 1 calc R
H1B H -0.1035 0.1139 0.1111 0.083 Uiso 1 1 calc R
H1C H -0.0050 0.1540 0.1708 0.083 Uiso 1 1 calc R
C2 C 0.07451(18) 0.12768(18) 0.06857(11) 0.0406(4) Uani 1 1 d .
H2 H 0.0679 0.2164 0.0551 0.049 Uiso 1 1 calc R
C3 C 0.04830(18) 0.04830(18) 0.0000 0.0431(6) Uani 1 2 d S
H3A H 0.0594 -0.0391 0.0133 0.052 Uiso 0.50 1 calc PR
H3B H -0.0391 0.0594 -0.0133 0.052 Uiso 0.50 1 calc PR
C4 C 0.22445(19) 0.23510(19) 0.22374(11) 0.0434(5) Uani 1 1 d .
C5 C 0.1499(2) 0.3398(2) 0.23613(12) 0.0473(5) Uani 1 1 d .
H5 H 0.1317 0.3947 0.1977 0.057 Uiso 1 1 calc R
C6 C 0.1029(2) 0.3613(2) 0.30647(13) 0.0503(5) Uani 1 1 d .
H6 H 0.0523 0.4310 0.3148 0.060 Uiso 1 1 calc R
C7 C 0.1297(2) 0.2812(2) 0.36462(12) 0.0482(5) Uani 1 1 d .
C8 C 0.2010(2) 0.1761(2) 0.35016(12) 0.0532(5) Uani 1 1 d .
H8 H 0.2178 0.1201 0.3883 0.064 Uiso 1 1 calc R
C9 C 0.2478(2) 0.1522(2) 0.28090(12) 0.0487(5) Uani 1 1 d .
H9 H 0.2950 0.0804 0.2724 0.058 Uiso 1 1 calc R
C10 C 0.0842(3) 0.3096(3) 0.44145(14) 0.0701(8) Uani 1 1 d .
H10A H 0.0501 0.2349 0.4632 0.105 Uiso 1 1 calc R
H10B H 0.0204 0.3730 0.4393 0.105 Uiso 1 1 calc R
H10C H 0.1529 0.3390 0.4710 0.105 Uiso 1 1 calc R

loop_
_atom_site_aniso_label
_atom_site_aniso_U_11
_atom_site_aniso_U_22
_atom_site_aniso_U_33
_atom_site_aniso_U_23
_atom_site_aniso_U_13
_atom_site_aniso_U_12
S1 0.0409(3) 0.0599(3) 0.0441(3) -0.0048(2) 0.0042(2) -0.0134(2)
O1 0.0872(13) 0.0623(10) 0.0505(9) -0.0007(7) 0.0070(9) -0.0297(10)
O2 0.0357(8) 0.1147(16) 0.0645(11) -0.0146(10) 0.0023(8) -0.0032(9)
N1 0.0382(9) 0.0427(9) 0.0505(9) -0.0061(7) -0.0010(8) 0.0026(7)
C1 0.0471(12) 0.0578(14) 0.0610(13) -0.0063(11) 0.0110(10) -0.0084(10)
C2 0.0366(10) 0.0360(10) 0.0493(11) 0.0005(8) 0.0003(9) -0.0031(8)
C3 0.0395(9) 0.0395(9) 0.0502(15) 0.0011(9) -0.0011(9) -0.0087(11)
C4 0.0389(10) 0.0461(11) 0.0452(10) -0.0049(8) 0.0010(8) -0.0087(8)
C5 0.0465(12) 0.0430(11) 0.0523(13) 0.0030(9) -0.0034(10) -0.0052(9)
C6 0.0456(12) 0.0436(11) 0.0617(14) -0.0106(10) 0.0034(10) -0.0033(10)
C7 0.0465(11) 0.0493(12) 0.0490(11) -0.0072(10) 0.0051(9) -0.0125(10)
C8 0.0609(13) 0.0528(12) 0.0459(11) 0.0045(9) 0.0003(11) -0.0079(11)
C9 0.0463(12) 0.0450(12) 0.0547(13) 0.0000(10) -0.0008(10) 0.0001(9)
C10 0.0781(18) 0.0759(18) 0.0564(14) -0.0148(13) 0.0139(13) -0.0151(16)

loop_
_atom_type_symbol
_atom_type_description
_atom_type_scat_dispersion_real
_atom_type_scat_dispersion_imag
_atom_type_scat_source
C C 0.0033 0.0016 'International Tables Vol C Tables 4.2.6.8 and 6.1.1.4'
H H 0.0000 0.0000 'International Tables Vol C Tables 4.2.6.8 and 6.1.1.4'
N N 0.0061 0.0033 'International Tables Vol C Tables 4.2.6.8 and 6.1.1.4'
O O 0.0106 0.0060 'International Tables Vol C Tables 4.2.6.8 and 6.1.1.4'
S S 0.1246 0.1234 'International Tables Vol C Tables 4.2.6.8 and 6.1.1.4'

loop_
_geom_angle_atom_site_label_1
_geom_angle_atom_site_label_2
_geom_angle_atom_site_label_3
_geom_angle
_geom_angle_site_symmetry_1
O1 S1 O2 120.28(12) .
O1 S1 N1 108.11(11) .
O2 S1 N1 105.16(11) .
O1 S1 C4 106.82(12) .
O2 S1 C4 107.01(11) .
N1 S1 C4 109.14(10) .
C2 N1 S1 122.31(13) .
C2 N1 H1N 118.7 .
S1 N1 H1N 119.0 .
C2 C1 H1A 109.5 .
C2 C1 H1B 109.5 .
H1A C1 H1B 109.5 .
C2 C1 H1C 109.5 .
H1A C1 H1C 109.5 .
H1B C1 H1C 109.5 .
N1 C2 C1 111.02(17) .
N1 C2 C3 108.81(15) .
C1 C2 C3 110.91(18) .
N1 C2 H2 108.7 .
C1 C2 H2 108.7 .
C3 C2 H2 108.7 .
C2 C3 C2 117.2(2) 6
C2 C3 H3A 108.0 6
C2 C3 H3A 108.0 .
C2 C3 H3B 108.0 6
C2 C3 H3B 108.0 .
H3A C3 H3B 107.3 .
C9 C4 C5 119.7(2) .
C9 C4 S1 120.23(18) .
C5 C4 S1 120.02(17) .
C6 C5 C4 119.2(2) .
C6 C5 H5 120.4 .
C4 C5 H5 120.4 .
C7 C6 C5 121.3(2) .
C7 C6 H6 119.4 .
C5 C6 H6 119.4 .
C8 C7 C6 118.1(2) .
C8 C7 C10 121.2(2) .
C6 C7 C10 120.7(2) .
C9 C8 C7 121.7(2) .
C9 C8 H8 119.2 .
C7 C8 H8 119.2 .
C8 C9 C4 119.9(2) .
C8 C9 H9 120.1 .
C4 C9 H9 120.1 .
C7 C10 H10A 109.5 .
C7 C10 H10B 109.5 .
H10A C10 H10B 109.5 .
C7 C10 H10C 109.5 .
H10A C10 H10C 109.5 .
H10B C10 H10C 109.5 .

loop_
_geom_bond_atom_site_label_1
_geom_bond_atom_site_label_2
_geom_bond_distance
_geom_bond_site_symmetry_2
S1 O1 1.421(2) .
S1 O2 1.425(2) .
S1 N1 1.610(2) .
S1 C4 1.763(3) .
N1 C2 1.474(3) .
N1 H1N 0.8596 .
C1 C2 1.524(3) .
C1 H1A 0.9600 .
C1 H1B 0.9600 .
C1 H1C 0.9600 .
C2 C3 1.527(3) .
C2 H2 0.9800 .
C3 C2 1.527(3) 6
C3 H3A 0.9700 .
C3 H3B 0.9700 .
C4 C9 1.383(3) .
C4 C5 1.389(3) .
C5 C6 1.387(3) .
C5 H5 0.9300 .
C6 C7 1.385(3) .
C6 H6 0.9300 .
C7 C8 1.379(4) .
C7 C10 1.503(3) .
C8 C9 1.372(3) .
C8 H8 0.9300 .
C9 H9 0.9300 .
C10 H10A 0.9600 .
C10 H10B 0.9600 .
C10 H10C 0.9600 .

loop_
_geom_torsion_atom_site_label_1
_geom_torsion_atom_site_label_2
_geom_torsion_atom_site_label_3
_geom_torsion_atom_site_label_4
_geom_torsion
_geom_torsion_site_symmetry_4
O1 S1 N1 C2 -46.10(18) .
O2 S1 N1 C2 -175.76(16) .
C4 S1 N1 C2 69.73(17) .
S1 N1 C2 C1 -88.3(2) .
S1 N1 C2 C3 149.32(14) .
N1 C2 C3 C2 -63.31(12) 6
C1 C2 C3 C2 174.29(19) 6
O1 S1 C4 C9 -164.85(17) .
O2 S1 C4 C9 -34.8(2) .
N1 S1 C4 C9 78.49(18) .
O1 S1 C4 C5 16.11(19) .
O2 S1 C4 C5 146.14(17) .
N1 S1 C4 C5 -100.55(18) .
C9 C4 C5 C6 1.9(3) .
S1 C4 C5 C6 -179.08(16) .
C4 C5 C6 C7 0.5(3) .
C5 C6 C7 C8 -2.4(3) .
C5 C6 C7 C10 176.5(2) .
C6 C7 C8 C9 1.8(3) .
C10 C7 C8 C9 -177.0(2) .
C7 C8 C9 C4 0.5(3) .
C5 C4 C9 C8 -2.4(3) .
S1 C4 C9 C8 178.55(17) .
